data_1563410
loop_
_publ_author_name
'Chen, Kuei-Bo'
'Lee, Chi-Shen'

_publ_section_title
;
 Synthesis and phase width of new quaternary selenides
 PbxSn6&#x2212;xBi2Se9 (x=0--4.36)
;
_journal_issue 11
_journal_name_full 'Journal of Solid State Chemistry'
_journal_page_first 2616
_journal_page_last 2622
_journal_paper_doi 10.1016/j.jssc.2010.08.034
_journal_volume 183
_journal_year 2010
_chemical_formula_moiety 'Bi2 Pb4.36 Se9 Sn1.64'
_chemical_formula_sum 'Bi2 Pb4.36 Se9 Sn1.64'
_chemical_formula_weight 2226.60
_chemical_name_systematic 'lead tin bismuth selenium (4.36/1.64/2/9)'
_space_group_IT_number 63
_space_group_name_Hall '-C 2c 2'
_space_group_name_H-M_alt 'C m c m'
_symmetry_cell_setting orthorhombic
_symmetry_Int_Tables_number 63
_symmetry_space_group_name_Hall '-C 2c 2'
_symmetry_space_group_name_H-M 'C m c m'
_atom_sites_solution_hydrogens .
_atom_sites_solution_primary direct
_atom_sites_solution_secondary difmap
_cell_angle_alpha 90.00
_cell_angle_beta 90.00
_cell_angle_gamma 90.00
_cell_formula_units_Z 4
_cell_length_a 4.2469(7)
_cell_length_b 14.073(2)
_cell_length_c 32.383(5)
_cell_measurement_reflns_used 1388
_cell_measurement_temperature 298(2)
_cell_measurement_theta_max 28.27
_cell_measurement_theta_min 1.26
_cell_volume 1935.4(5)
_computing_cell_refinement 'Bruker Smart Apex'
_computing_data_collection 'Bruker Smart Apex'
_computing_data_reduction 'Bruker Smart Apex'
_computing_molecular_graphics 'Bruker Shelxtl'
_computing_publication_material 'Bruker Shelxtl'
_computing_structure_refinement 'SHELXL-97 (Sheldrick, 1997)'
_computing_structure_solution 'SHELXS-97 (Sheldrick, 1990)'
_diffrn_ambient_temperature 298(2)
_diffrn_measured_fraction_theta_full 1.000
_diffrn_measured_fraction_theta_max 1.000
_diffrn_measurement_device_type 'CCD area detector'
_diffrn_measurement_method 'phi and omega scan'
_diffrn_radiation_monochromator graphite
_diffrn_radiation_source 'fine-focus sealed tube'
_diffrn_radiation_type MoK\a
_diffrn_radiation_wavelength 0.71073
_diffrn_reflns_av_R_equivalents 0.0431
_diffrn_reflns_av_sigmaI/netI 0.0319
_diffrn_reflns_limit_h_max 5
_diffrn_reflns_limit_h_min -5
_diffrn_reflns_limit_k_max 18
_diffrn_reflns_limit_k_min -18
_diffrn_reflns_limit_l_max 43
_diffrn_reflns_limit_l_min -43
_diffrn_reflns_number 11178
_diffrn_reflns_theta_full 28.27
_diffrn_reflns_theta_max 28.27
_diffrn_reflns_theta_min 1.26
_exptl_absorpt_coefficient_mu 74.876
_exptl_absorpt_correction_T_max 1
_exptl_absorpt_correction_T_min 0.439095
_exptl_absorpt_correction_type empirical
_exptl_absorpt_process_details
;
 The absorption correction used the SADABS program. 
 Sheldric, G. M. (1996). SADABS. Bruker Area Detector 
 Absorption Correction Software. University of Gottingen, Germany. 
;
_exptl_crystal_colour silver
_exptl_crystal_density_diffrn 7.641
_exptl_crystal_density_method 'not measured'
_exptl_crystal_description chunk
_exptl_crystal_F_000 3646
_exptl_crystal_size_max 0.2
_exptl_crystal_size_mid 0.04
_exptl_crystal_size_min 0.03
_refine_diff_density_max 3.255
_refine_diff_density_min -3.570
_refine_diff_density_rms 0.460
_refine_ls_extinction_coef 0
_refine_ls_extinction_method SHELXL
_refine_ls_goodness_of_fit_ref 1.098
_refine_ls_hydrogen_treatment .
_refine_ls_matrix_type full
_refine_ls_number_parameters 59
_refine_ls_number_reflns 1388
_refine_ls_number_restraints 0
_refine_ls_restrained_S_all 1.098
_refine_ls_R_factor_all 0.0401
_refine_ls_R_factor_gt 0.0318
_refine_ls_shift/su_max 0.001
_refine_ls_shift/su_mean 0.000
_refine_ls_structure_factor_coef Fsqd
_refine_ls_weighting_details 'calc w=1/[\s^2^(Fo^2^)+(0.0357P)^2^+30.3984P] where P=(Fo^2^+2Fc^2^)/3'
_refine_ls_weighting_scheme calc
_refine_ls_wR_factor_gt 0.0773
_refine_ls_wR_factor_ref 0.0810
_reflns_number_gt 1166
_reflns_number_total 1388
_reflns_threshold_expression >2sigma(I)
_cod_data_source_file JSSC-2010-183-2616.cif
_cod_data_source_block Pb4.36Sn1.64Bi2Se9
_cod_depositor_comments
;
The following automatic conversions were performed:

data item '_geom_bond_publ_flag' value 'No' was changed to 'no' in
accordance with the built-in table derived from the CIF Core
dictionary named 'cif_core.dic' version 2.4.5 last updated on
2014-11-21 (32 times).

data item '_geom_bond_publ_flag' value 'Yes' was changed to 'yes' in
accordance with the built-in table derived from the CIF Core
dictionary named 'cif_core.dic' version 2.4.5 last updated on
2014-11-21 (26 times).

Automatic conversion script
Id: cif_fix_values 8369 2020-08-20 11:38:08Z andrius 
;
_cod_database_code 1563410

loop_
_symmetry_equiv_pos_as_xyz
'x, y, z'
'-x, -y, z+1/2'
'-x, y, -z+1/2'
'x, -y, -z'
'x+1/2, y+1/2, z'
'-x+1/2, -y+1/2, z+1/2'
'-x+1/2, y+1/2, -z+1/2'
'x+1/2, -y+1/2, -z'
'-x, -y, -z'
'x, y, -z-1/2'
'x, -y, z-1/2'
'-x, y, z'
'-x+1/2, -y+1/2, -z'
'x+1/2, y+1/2, -z-1/2'
'x+1/2, -y+1/2, z-1/2'
'-x+1/2, y+1/2, z'

loop_
_atom_site_label
_atom_site_type_symbol
_atom_site_fract_x
_atom_site_fract_y
_atom_site_fract_z
_atom_site_U_iso_or_equiv
_atom_site_adp_type
_atom_site_occupancy
_atom_site_symmetry_multiplicity
_atom_site_calc_flag
_atom_site_refinement_flags
_atom_site_disorder_assembly
_atom_site_disorder_group
Bi1 Bi 0.0000 0.0000 0.5000 0.0200(2) Uani 0.315(3) 4 d SP . .
Pb1 Pb 0.0000 0.0000 0.5000 0.0200(2) Uani 0.529(5) 4 d SP . .
Sn1 Sn 0.0000 0.0000 0.5000 0.0200(2) Uani 0.156(9) 4 d SP . .
Bi2 Bi -0.5000 -0.22944(3) 0.441821(16) 0.0177(2) Uani 0.231(3) 2 d SP . .
Pb2 Pb -0.5000 -0.22944(3) 0.441821(16) 0.0177(2) Uani 0.389(4) 2 d SP . .
Sn2 Sn -0.5000 -0.22944(3) 0.441821(16) 0.0177(2) Uani 0.380(7) 2 d SP . .
Bi3 Bi -0.5000 -0.04503(3) 0.618507(14) 0.02001(17) Uani 0.343(3) 2 d SP . .
Pb3 Pb -0.5000 -0.04503(3) 0.618507(14) 0.02001(17) Uani 0.577(5) 2 d SP . .
Sn3 Sn -0.5000 -0.04503(3) 0.618507(14) 0.02001(17) Uani 0.080(7) 2 d SP . .
Bi4 Bi 0.0000 0.17854(4) 0.673696(16) 0.02130(19) Uani 0.267(3) 2 d SP . .
Pb4 Pb 0.0000 0.17854(4) 0.673696(16) 0.02130(19) Uani 0.448(4) 2 d SP . .
Sn4 Sn 0.0000 0.17854(4) 0.673696(16) 0.02130(19) Uani 0.285(7) 2 d SP . .
Pb5 Pb -0.5000 0.41481(7) 0.7500 0.0578(4) Uani 1 4 d S . .
Se6 Se -0.5000 -0.13718(7) 0.52733(3) 0.0162(3) Uani 1 2 d S . .
Se7 Se 0.0000 0.08761(7) 0.58495(3) 0.0153(3) Uani 1 2 d S . .
Se8 Se 0.0000 0.27238(12) 0.7500 0.0228(4) Uani 1 4 d S . .
Se9 Se -0.5000 -0.32481(8) 0.35419(4) 0.0239(3) Uani 1 2 d S . .
Se10 Se -0.5000 0.04440(8) 0.69571(3) 0.0197(3) Uani 1 2 d S . .

loop_
_atom_site_aniso_label
_atom_site_aniso_U_11
_atom_site_aniso_U_22
_atom_site_aniso_U_33
_atom_site_aniso_U_23
_atom_site_aniso_U_13
_atom_site_aniso_U_12
Bi1 0.0220(4) 0.0187(4) 0.0193(4) -0.0003(2) 0.000 0.000
Pb1 0.0220(4) 0.0187(4) 0.0193(4) -0.0003(2) 0.000 0.000
Sn1 0.0220(4) 0.0187(4) 0.0193(4) -0.0003(2) 0.000 0.000
Bi2 0.0176(3) 0.0145(3) 0.0211(3) 0.0013(2) 0.000 0.000
Pb2 0.0176(3) 0.0145(3) 0.0211(3) 0.0013(2) 0.000 0.000
Sn2 0.0176(3) 0.0145(3) 0.0211(3) 0.0013(2) 0.000 0.000
Bi3 0.0211(3) 0.0179(3) 0.0210(3) -0.00099(17) 0.000 0.000
Pb3 0.0211(3) 0.0179(3) 0.0210(3) -0.00099(17) 0.000 0.000
Sn3 0.0211(3) 0.0179(3) 0.0210(3) -0.00099(17) 0.000 0.000
Bi4 0.0215(3) 0.0211(3) 0.0213(3) 0.0008(2) 0.000 0.000
Pb4 0.0215(3) 0.0211(3) 0.0213(3) 0.0008(2) 0.000 0.000
Sn4 0.0215(3) 0.0211(3) 0.0213(3) 0.0008(2) 0.000 0.000
Pb5 0.0337(5) 0.0412(5) 0.0983(9) 0.000 0.000 0.000
Se6 0.0164(6) 0.0141(5) 0.0180(6) 0.0009(4) 0.000 0.000
Se7 0.0171(6) 0.0148(5) 0.0140(5) 0.0016(4) 0.000 0.000
Se8 0.0270(9) 0.0214(8) 0.0199(8) 0.000 0.000 0.000
Se9 0.0168(6) 0.0200(6) 0.0348(7) 0.0119(5) 0.000 0.000
Se10 0.0226(6) 0.0209(6) 0.0156(6) 0.0004(4) 0.000 0.000

loop_
_atom_type_symbol
_atom_type_description
_atom_type_scat_dispersion_real
_atom_type_scat_dispersion_imag
_atom_type_scat_source
Se Se -0.0929 2.2259 'International Tables Vol C Tables 4.2.6.8 and 6.1.1.4'
Sn Sn -0.6537 1.4246 'International Tables Vol C Tables 4.2.6.8 and 6.1.1.4'
Pb Pb -3.3944 10.1111 'International Tables Vol C Tables 4.2.6.8 and 6.1.1.4'
Bi Bi -4.1077 10.2566 'International Tables Vol C Tables 4.2.6.8 and 6.1.1.4'

loop_
_geom_angle_atom_site_label_1
_geom_angle_atom_site_label_2
_geom_angle_atom_site_label_3
_geom_angle
_geom_angle_site_symmetry_1
_geom_angle_site_symmetry_3
Se6 Bi1 Se6 180.00(3) 9_556 .
Se6 Bi1 Se6 89.99(3) 9_556 9_456
Se6 Bi1 Se6 90.01(3) . 9_456
Se6 Bi1 Se6 90.01(3) 9_556 1_655
Se6 Bi1 Se6 89.99(3) . 1_655
Se6 Bi1 Se6 180.00(4) 9_456 1_655
Se6 Bi1 Se7 90.34(3) 9_556 .
Se6 Bi1 Se7 89.66(3) . .
Se6 Bi1 Se7 90.34(3) 9_456 .
Se6 Bi1 Se7 89.66(3) 1_655 .
Se6 Bi1 Se7 89.66(3) 9_556 9_556
Se6 Bi1 Se7 90.34(3) . 9_556
Se6 Bi1 Se7 89.66(3) 9_456 9_556
Se6 Bi1 Se7 90.34(3) 1_655 9_556
Se7 Bi1 Se7 180.0 . 9_556
Se6 Bi2 Se6 89.92(3) 13_346 13_446
Se6 Bi2 Se7 176.70(3) 13_346 9_556
Se6 Bi2 Se7 90.65(2) 13_446 9_556
Se6 Bi2 Se7 90.65(2) 13_346 9_456
Se6 Bi2 Se7 176.70(3) 13_446 9_456
Se7 Bi2 Se7 88.60(3) 9_556 9_456
Se6 Bi2 Se6 87.94(3) 13_346 .
Se6 Bi2 Se6 87.94(3) 13_446 .
Se7 Bi2 Se6 88.83(3) 9_556 .
Se7 Bi2 Se6 88.83(3) 9_456 .
Se6 Bi2 Se9 91.92(3) 13_346 .
Se6 Bi2 Se9 91.92(3) 13_446 .
Se7 Bi2 Se9 91.31(3) 9_556 .
Se7 Bi2 Se9 91.31(3) 9_456 .
Se6 Bi2 Se9 179.81(3) . .
Se10 Bi3 Se9 90.66(3) . 13_346
Se10 Bi3 Se9 90.66(3) . 13_446
Se9 Bi3 Se9 92.47(4) 13_346 13_446
Se10 Bi3 Se7 92.48(3) . .
Se9 Bi3 Se7 176.44(3) 13_346 .
Se9 Bi3 Se7 89.17(2) 13_446 .
Se10 Bi3 Se7 92.48(3) . 1_455
Se9 Bi3 Se7 89.17(2) 13_346 1_455
Se9 Bi3 Se7 176.44(3) 13_446 1_455
Se7 Bi3 Se7 89.03(3) . 1_455
Se10 Bi3 Se6 176.99(3) . .
Se9 Bi3 Se6 91.42(3) 13_346 .
Se9 Bi3 Se6 91.42(3) 13_446 .
Se7 Bi3 Se6 85.37(3) . .
Se7 Bi3 Se6 85.37(3) 1_455 .
Se8 Bi4 Se10 95.11(3) . .
Se8 Bi4 Se10 95.11(3) . 1_655
Se10 Bi4 Se10 92.92(4) . 1_655
Se8 Bi4 Se9 86.78(4) . 9_556
Se10 Bi4 Se9 176.25(3) . 9_556
Se10 Bi4 Se9 90.13(2) 1_655 9_556
Se8 Bi4 Se9 86.78(4) . 9_456
Se10 Bi4 Se9 90.13(2) . 9_456
Se10 Bi4 Se9 176.25(3) 1_655 9_456
Se9 Bi4 Se9 86.74(3) 9_556 9_456
Se8 Bi4 Se7 175.88(4) . .
Se10 Bi4 Se7 87.72(3) . .
Se10 Bi4 Se7 87.72(3) 1_655 .
Se9 Bi4 Se7 90.23(3) 9_556 .
Se9 Bi4 Se7 90.23(3) 9_456 .
Se8 Pb5 Se8 93.31(6) 1_455 .
Bi1 Se6 Sn1 89.99(3) . 1_455
Bi1 Se6 Pb1 89.99(3) . 1_455
Bi1 Se6 Bi1 89.99(3) . 1_455
Bi1 Se6 Sn2 177.59(4) . 13_346
Sn1 Se6 Sn2 89.993(14) 1_455 13_346
Pb1 Se6 Sn2 89.993(14) 1_455 13_346
Bi1 Se6 Sn2 89.993(14) 1_455 13_346
Bi1 Se6 Pb2 177.59(4) . 13_346
Sn1 Se6 Pb2 89.993(14) 1_455 13_346
Pb1 Se6 Pb2 89.993(14) 1_455 13_346
Bi1 Se6 Pb2 89.993(14) 1_455 13_346
Bi1 Se6 Bi2 177.59(4) . 13_346
Sn1 Se6 Bi2 89.993(14) 1_455 13_346
Pb1 Se6 Bi2 89.993(14) 1_455 13_346
Bi1 Se6 Bi2 89.993(14) 1_455 13_346
Bi1 Se6 Sn2 89.993(14) . 13_446
Sn1 Se6 Sn2 177.59(4) 1_455 13_446
Pb1 Se6 Sn2 177.59(4) 1_455 13_446
Bi1 Se6 Sn2 177.59(4) 1_455 13_446
Sn2 Se6 Sn2 89.92(3) 13_346 13_446
Pb2 Se6 Sn2 89.92(3) 13_346 13_446
Bi2 Se6 Sn2 89.92(3) 13_346 13_446
Bi1 Se6 Pb2 89.993(14) . 13_446
Sn1 Se6 Pb2 177.59(4) 1_455 13_446
Pb1 Se6 Pb2 177.59(4) 1_455 13_446
Bi1 Se6 Pb2 177.59(4) 1_455 13_446
Sn2 Se6 Pb2 89.92(3) 13_346 13_446
Pb2 Se6 Pb2 89.92(3) 13_346 13_446
Bi2 Se6 Pb2 89.92(3) 13_346 13_446
Bi1 Se6 Bi2 89.993(14) . 13_446
Sn1 Se6 Bi2 177.59(4) 1_455 13_446
Pb1 Se6 Bi2 177.59(4) 1_455 13_446
Bi1 Se6 Bi2 177.59(4) 1_455 13_446
Sn2 Se6 Bi2 89.92(3) 13_346 13_446
Pb2 Se6 Bi2 89.92(3) 13_346 13_446
Bi2 Se6 Bi2 89.92(3) 13_346 13_446
Bi1 Se7 Bi3 94.32(3) . .
Bi1 Se7 Sn3 94.32(3) . 1_655
Bi3 Se7 Sn3 89.03(3) . 1_655
Bi1 Se7 Pb3 94.32(3) . 1_655
Bi3 Se7 Pb3 89.03(3) . 1_655
Bi1 Se7 Bi3 94.32(3) . 1_655
Bi3 Se7 Bi3 89.03(3) . 1_655
Bi1 Se7 Sn2 90.47(3) . 9_556
Bi3 Se7 Sn2 175.19(4) . 9_556
Sn3 Se7 Sn2 90.987(15) 1_655 9_556
Pb3 Se7 Sn2 90.987(15) 1_655 9_556
Bi3 Se7 Sn2 90.987(15) 1_655 9_556
Bi1 Se7 Bi2 90.47(3) . 9_556
Bi3 Se7 Bi2 175.19(4) . 9_556
Sn3 Se7 Bi2 90.987(15) 1_655 9_556
Pb3 Se7 Bi2 90.987(15) 1_655 9_556
Bi3 Se7 Bi2 90.987(15) 1_655 9_556
Bi1 Se7 Pb2 90.47(3) . 9_556
Bi3 Se7 Pb2 175.19(4) . 9_556
Sn3 Se7 Pb2 90.987(15) 1_655 9_556
Pb3 Se7 Pb2 90.987(15) 1_655 9_556
Bi3 Se7 Pb2 90.987(15) 1_655 9_556
Bi4 Se8 Sn4 123.75(6) . 10_557
Bi4 Se8 Pb4 123.75(6) . 10_557
Bi4 Se8 Bi4 123.75(6) . 10_557
Bi4 Se8 Pb5 108.878(14) . 1_655
Sn4 Se8 Pb5 108.878(14) 10_557 1_655
Pb4 Se8 Pb5 108.878(14) 10_557 1_655
Bi4 Se8 Pb5 108.878(14) 10_557 1_655
Bi4 Se8 Pb5 108.878(14) . .
Sn4 Se8 Pb5 108.878(14) 10_557 .
Pb4 Se8 Pb5 108.878(14) 10_557 .
Bi4 Se8 Pb5 108.878(14) 10_557 .
Pb5 Se8 Pb5 93.31(6) 1_655 .
Sn3 Se9 Sn3 92.47(4) 13_346 13_446
Pb3 Se9 Sn3 92.47(4) 13_346 13_446
Bi3 Se9 Sn3 92.47(4) 13_346 13_446
Sn3 Se9 Bi3 92.47(4) 13_346 13_446
Pb3 Se9 Bi3 92.47(4) 13_346 13_446
Bi3 Se9 Bi3 92.47(4) 13_346 13_446
Sn3 Se9 Pb3 92.47(4) 13_346 13_446
Pb3 Se9 Pb3 92.47(4) 13_346 13_446
Bi3 Se9 Pb3 92.47(4) 13_346 13_446
Sn3 Se9 Pb4 176.78(4) 13_346 9_556
Pb3 Se9 Pb4 176.78(4) 13_346 9_556
Bi3 Se9 Pb4 176.78(4) 13_346 9_556
Sn3 Se9 Pb4 90.379(15) 13_446 9_556
Bi3 Se9 Pb4 90.379(15) 13_446 9_556
Pb3 Se9 Pb4 90.379(15) 13_446 9_556
Sn3 Se9 Bi4 176.78(4) 13_346 9_556
Pb3 Se9 Bi4 176.78(4) 13_346 9_556
Bi3 Se9 Bi4 176.78(4) 13_346 9_556
Sn3 Se9 Bi4 90.379(15) 13_446 9_556
Bi3 Se9 Bi4 90.379(15) 13_446 9_556
Pb3 Se9 Bi4 90.379(15) 13_446 9_556
Sn3 Se9 Pb4 90.379(15) 13_346 9_456
Pb3 Se9 Pb4 90.379(15) 13_346 9_456
Bi3 Se9 Pb4 90.379(15) 13_346 9_456
Sn3 Se9 Pb4 176.78(4) 13_446 9_456
Bi3 Se9 Pb4 176.78(4) 13_446 9_456
Pb3 Se9 Pb4 176.78(4) 13_446 9_456
Pb4 Se9 Pb4 86.74(3) 9_556 9_456
Bi4 Se9 Pb4 86.74(3) 9_556 9_456
Sn3 Se9 Bi4 90.379(15) 13_346 9_456
Pb3 Se9 Bi4 90.379(15) 13_346 9_456
Bi3 Se9 Bi4 90.379(15) 13_346 9_456
Sn3 Se9 Bi4 176.78(4) 13_446 9_456
Bi3 Se9 Bi4 176.78(4) 13_446 9_456
Pb3 Se9 Bi4 176.78(4) 13_446 9_456
Pb4 Se9 Bi4 86.74(3) 9_556 9_456
Bi4 Se9 Bi4 86.74(3) 9_556 9_456
Sn3 Se9 Bi2 89.69(3) 13_346 .
Pb3 Se9 Bi2 89.69(3) 13_346 .
Bi3 Se9 Bi2 89.69(3) 13_346 .
Sn3 Se9 Bi2 89.69(3) 13_446 .
Bi3 Se9 Bi2 89.69(3) 13_446 .
Pb3 Se9 Bi2 89.69(3) 13_446 .
Pb4 Se9 Bi2 88.82(3) 9_556 .
Bi4 Se9 Bi2 88.82(3) 9_556 .
Pb4 Se9 Bi2 88.82(3) 9_456 .
Bi4 Se9 Bi2 88.82(3) 9_456 .
Bi3 Se10 Bi4 94.15(3) . .
Bi3 Se10 Sn4 94.15(3) . 1_455
Bi4 Se10 Sn4 92.92(4) . 1_455
Bi3 Se10 Bi4 94.15(3) . 1_455
Bi4 Se10 Bi4 92.92(4) . 1_455
Bi3 Se10 Pb4 94.15(3) . 1_455
Bi4 Se10 Pb4 92.92(4) . 1_455

loop_
_geom_bond_atom_site_label_1
_geom_bond_atom_site_label_2
_geom_bond_distance
_geom_bond_site_symmetry_2
_geom_bond_publ_flag
Bi1 Se6 3.0032(8) 9_556 yes
Bi1 Se6 3.0032(8) . yes
Bi1 Se6 3.0032(8) 9_456 yes
Bi1 Se6 3.0032(8) 1_655 yes
Bi1 Se7 3.0147(11) . yes
Bi1 Se7 3.0147(11) 9_556 yes
Bi2 Se6 3.0051(8) 13_346 yes
Bi2 Se6 3.0051(8) 13_446 yes
Bi2 Se7 3.0405(9) 9_556 yes
Bi2 Se7 3.0405(9) 9_456 yes
Bi2 Se6 3.0582(13) . yes
Bi2 Se9 3.1391(15) . yes
Bi3 Se10 2.7990(13) . yes
Bi3 Se9 2.9404(9) 13_346 yes
Bi3 Se9 2.9404(9) 13_446 yes
Bi3 Se7 3.0288(9) . yes
Bi3 Se7 3.0288(8) 1_455 yes
Bi3 Se6 3.2250(12) . yes
Bi4 Se8 2.8017(10) . yes
Bi4 Se10 2.9292(9) . yes
Bi4 Se10 2.9292(9) 1_655 yes
Bi4 Se9 3.0922(9) 9_556 yes
Bi4 Se9 3.0922(9) 9_456 yes
Bi4 Se7 3.1458(12) . yes
Pb5 Se8 2.9200(14) 1_455 yes
Pb5 Se8 2.9200(14) . yes
Se6 Sn1 3.0032(8) 1_455 no
Se6 Pb1 3.0032(8) 1_455 no
Se6 Bi1 3.0032(8) 1_455 no
Se6 Sn2 3.0051(8) 13_346 no
Se6 Pb2 3.0051(8) 13_346 no
Se6 Bi2 3.0051(8) 13_346 no
Se6 Sn2 3.0051(8) 13_446 no
Se6 Pb2 3.0051(8) 13_446 no
Se6 Bi2 3.0051(8) 13_446 no
Se7 Sn3 3.0288(8) 1_655 no
Se7 Pb3 3.0288(8) 1_655 no
Se7 Bi3 3.0288(8) 1_655 no
Se7 Sn2 3.0405(9) 9_556 no
Se7 Bi2 3.0405(9) 9_556 no
Se7 Pb2 3.0405(9) 9_556 no
Se8 Sn4 2.8017(10) 10_557 no
Se8 Pb4 2.8017(10) 10_557 no
Se8 Bi4 2.8017(10) 10_557 no
Se8 Pb5 2.9200(14) 1_655 no
Se9 Sn3 2.9404(9) 13_346 no
Se9 Pb3 2.9404(9) 13_346 no
Se9 Bi3 2.9404(9) 13_346 no
Se9 Sn3 2.9404(9) 13_446 no
Se9 Bi3 2.9404(9) 13_446 no
Se9 Pb3 2.9404(9) 13_446 no
Se9 Pb4 3.0922(9) 9_556 no
Se9 Bi4 3.0922(9) 9_556 no
Se9 Pb4 3.0922(9) 9_456 no
Se9 Bi4 3.0922(9) 9_456 no
Se10 Sn4 2.9292(9) 1_455 no
Se10 Bi4 2.9292(9) 1_455 no
Se10 Pb4 2.9292(9) 1_455 no
